data_7111280
loop_
_publ_author_name
'Xiao, Ziwei'
'Patrick, Brian O.'
'Dolphin, David'

_publ_section_title
;
 Inner C-cyanide addition and nucleophilic addition to Ni(ii) N-confused
 porphyrinsElectronic supplementary information (ESI) available: UV-vis
 spectra of 1 with and without NaOCH3. See
 http://www.rsc.org/suppdata/cc/b2/b211990k/
;
_journal_issue 9
_journal_name_full 'Chemical Communications'
_journal_page_first 1062
_journal_paper_doi 10.1039/b211990k
_journal_year 2003
_chemical_formula_sum 'C49 H36 N5 Ni O0.5'
_chemical_formula_weight 761.54
_chemical_name_systematic
;
?
;
_space_group_IT_number 2
_symmetry_cell_setting triclinic
_symmetry_space_group_name_Hall '-P 1'
_symmetry_space_group_name_H-M 'P -1'
_atom_sites_solution_hydrogens geom
_atom_sites_solution_primary direct
_atom_sites_solution_secondary difmap
_audit_creation_method SHELXL-97
_cell_angle_alpha 94.720(10)
_cell_angle_beta 77.440(10)
_cell_angle_gamma 76.150(10)
_cell_formula_units_Z 2
_cell_length_a 9.7125(10)
_cell_length_b 14.3732(15)
_cell_length_c 14.0565(15)
_cell_measurement_reflns_used 3525
_cell_measurement_temperature 173(2)
_cell_measurement_theta_max 25.05
_cell_measurement_theta_min 2.4
_cell_volume 1840.9(4)
_computing_structure_refinement 'SHELXL-97 (Sheldrick, 1997)'
_diffrn_ambient_temperature 173(2)
_diffrn_measured_fraction_theta_full 0.891
_diffrn_measured_fraction_theta_max 0.891
_diffrn_radiation_monochromator graphite
_diffrn_radiation_source 'fine-focus sealed tube'
_diffrn_radiation_type MoK\a
_diffrn_radiation_wavelength 0.71073
_diffrn_reflns_av_R_equivalents 0.0000
_diffrn_reflns_av_sigmaI/netI 0.1497
_diffrn_reflns_limit_h_max 11
_diffrn_reflns_limit_h_min 0
_diffrn_reflns_limit_k_max 17
_diffrn_reflns_limit_k_min -16
_diffrn_reflns_limit_l_max 16
_diffrn_reflns_limit_l_min -16
_diffrn_reflns_number 10104
_diffrn_reflns_theta_full 25.06
_diffrn_reflns_theta_max 25.06
_diffrn_reflns_theta_min 2.36
_exptl_absorpt_coefficient_mu 0.573
_exptl_absorpt_correction_T_max 1.0000
_exptl_absorpt_correction_T_min 0.4343
_exptl_absorpt_correction_type multi-scan
_exptl_crystal_colour dark
_exptl_crystal_density_diffrn 1.374
_exptl_crystal_density_method 'not measured'
_exptl_crystal_description chip
_exptl_crystal_F_000 794
_exptl_crystal_size_max 0.15
_exptl_crystal_size_mid 0.15
_exptl_crystal_size_min 0.10
_refine_diff_density_max 0.575
_refine_diff_density_min -0.428
_refine_diff_density_rms 0.098
_refine_ls_extinction_method none
_refine_ls_goodness_of_fit_ref 0.956
_refine_ls_hydrogen_treatment mixed
_refine_ls_matrix_type full
_refine_ls_number_parameters 507
_refine_ls_number_reflns 10104
_refine_ls_number_restraints 0
_refine_ls_restrained_S_all 0.956
_refine_ls_R_factor_all 0.1340
_refine_ls_R_factor_gt 0.0635
_refine_ls_shift/su_max 0.224
_refine_ls_shift/su_mean 0.004
_refine_ls_structure_factor_coef Fsqd
_refine_ls_weighting_details 'calc w=1/[\s^2^(Fo^2^)+(0.0717P)^2^+0.0000P] where P=(Fo^2^+2Fc^2^)/3'
_refine_ls_weighting_scheme calc
_refine_ls_wR_factor_gt 0.1407
_refine_ls_wR_factor_ref 0.1590
_reflns_number_gt 5521
_reflns_number_total 10104
_reflns_threshold_expression >2sigma(I)
_cod_data_source_file b211990ksup1.cif
_cod_data_source_block dd164
_cod_original_cell_volume 1840.9(3)
_cod_original_formula_sum 'C49 H36 N5 Ni O0.50'
_cod_database_code 7111280

loop_
_symmetry_equiv_pos_as_xyz
'x, y, z'
'-x, -y, -z'

loop_
_atom_site_label
_atom_site_type_symbol
_atom_site_fract_x
_atom_site_fract_y
_atom_site_fract_z
_atom_site_U_iso_or_equiv
_atom_site_adp_type
_atom_site_occupancy
_atom_site_symmetry_multiplicity
_atom_site_calc_flag
_atom_site_refinement_flags
_atom_site_disorder_assembly
_atom_site_disorder_group
C1 C 0.3600(5) 0.0759(3) 0.2820(3) 0.0219(11) Uani 1 1 d . A 1
C3 C 0.4892(5) -0.0541(3) 0.1782(3) 0.0274(14) Uani 0.74(4) 1 d P A 1
H3 H 0.5242 -0.1197 0.1479 0.033 Uiso 0.74(4) 1 calc PR A 1
C4 C 0.5447(5) 0.0211(3) 0.1435(3) 0.0247(11) Uani 1 1 d . A 1
C5 C 0.6620(5) 0.0159(3) 0.0628(3) 0.0256(12) Uani 1 1 d . A 1
C6 C 0.6690(5) 0.1012(3) 0.0222(3) 0.0221(11) Uani 1 1 d . A 1
C7 C 0.7907(5) 0.1130(3) -0.0482(3) 0.0259(11) Uani 1 1 d . A 1
H7 H 0.8865 0.0706 -0.0661 0.031 Uiso 1 1 calc R A 1
C8 C 0.7455(5) 0.1949(3) -0.0846(3) 0.0277(12) Uani 1 1 d . A 1
H8 H 0.8036 0.2208 -0.1334 0.033 Uiso 1 1 calc R A 1
C9 C 0.5932(5) 0.2368(3) -0.0371(3) 0.0219(11) Uani 1 1 d . A 1
C10 C 0.5022(5) 0.3150(3) -0.0630(3) 0.0237(11) Uani 1 1 d . A 1
C11 C 0.3626(5) 0.3585(3) -0.0040(3) 0.0237(11) Uani 1 1 d . A 1
C12 C 0.2549(5) 0.4341(3) -0.0274(3) 0.0282(12) Uani 1 1 d . A 1
H12 H 0.2590 0.4558 -0.0898 0.034 Uiso 1 1 calc R A 1
C13 C 0.1473(5) 0.4689(3) 0.0542(3) 0.0266(11) Uani 1 1 d . A 1
H13 H 0.0617 0.5200 0.0609 0.032 Uiso 1 1 calc R A 1
C14 C 0.1862(5) 0.4138(3) 0.1301(3) 0.0212(11) Uani 1 1 d . A 1
C15 C 0.1088(5) 0.4308(3) 0.2273(3) 0.0204(11) Uani 1 1 d . A 1
C16 C 0.1404(5) 0.3671(3) 0.2932(3) 0.0213(11) Uani 1 1 d . A 1
C17 C 0.0753(5) 0.3883(3) 0.3971(3) 0.0272(11) Uani 1 1 d . A 1
H17 H 0.0128 0.4483 0.4320 0.033 Uiso 1 1 calc R A 1
C18 C 0.1200(5) 0.3067(3) 0.4359(3) 0.0289(12) Uani 1 1 d . A 1
H18 H 0.0949 0.2989 0.5034 0.035 Uiso 1 1 calc R A 1
C19 C 0.2122(5) 0.2338(3) 0.3566(3) 0.0241(11) Uani 1 1 d . A 1
C20 C 0.2582(5) 0.1346(3) 0.3615(3) 0.0244(11) Uani 1 1 d . A 1
C21 C 0.4599(5) 0.1099(3) 0.2082(3) 0.0254(12) Uani 1 1 d . A 1
C25 C 0.5435(6) 0.1692(4) 0.2498(4) 0.0367(13) Uani 1 1 d . A 1
C27 C 0.7723(5) -0.0756(3) 0.0222(3) 0.0261(12) Uani 1 1 d . A 1
C28 C 0.8240(5) -0.1410(3) 0.0820(3) 0.0268(12) Uani 1 1 d . A 1
H28 H 0.7821 -0.1280 0.1509 0.032 Uiso 1 1 calc R A 1
C29 C 0.9343(5) -0.2241(3) 0.0439(3) 0.0289(12) Uani 1 1 d . A 1
H29 H 0.9653 -0.2681 0.0867 0.035 Uiso 1 1 calc R A 1
C30 C 1.0010(5) -0.2446(3) -0.0563(3) 0.0274(11) Uani 1 1 d . A 1
C31 C 0.9443(5) -0.1827(3) -0.1161(3) 0.0266(11) Uani 1 1 d . A 1
H31 H 0.9840 -0.1973 -0.1853 0.032 Uiso 1 1 calc R A 1
C32 C 0.8331(5) -0.1013(3) -0.0796(3) 0.0264(11) Uani 1 1 d . A 1
H32 H 0.7960 -0.0612 -0.1237 0.032 Uiso 1 1 calc R A 1
C33 C 1.1353(6) -0.3297(3) -0.0966(4) 0.0396(14) Uani 1 1 d . A 1
H33A H 1.1044 -0.3878 -0.1130 0.059 Uiso 1 1 calc R A 1
H33B H 1.1918 -0.3407 -0.0468 0.059 Uiso 1 1 calc R A 1
H33C H 1.1961 -0.3152 -0.1559 0.059 Uiso 1 1 calc R A 1
C34 C 0.5528(5) 0.3542(4) -0.1555(3) 0.0315(13) Uani 1 1 d . A 1
C35 C 0.6136(5) 0.2923(4) -0.2434(3) 0.0362(14) Uani 1 1 d . A 1
H35 H 0.6264 0.2246 -0.2441 0.043 Uiso 1 1 calc R A 1
C36 C 0.6561(6) 0.3286(5) -0.3310(4) 0.0500(16) Uani 1 1 d . A 1
H36 H 0.6998 0.2855 -0.3907 0.060 Uiso 1 1 calc R A 1
C37 C 0.6345(6) 0.4287(5) -0.3307(4) 0.0464(17) Uani 1 1 d . A 1
C38 C 0.5770(6) 0.4898(4) -0.2425(4) 0.0470(16) Uani 1 1 d . A 1
H38 H 0.5641 0.5575 -0.2413 0.056 Uiso 1 1 calc R A 1
C39 C 0.5378(5) 0.4525(4) -0.1555(4) 0.0361(13) Uani 1 1 d . A 1
H39 H 0.5001 0.4951 -0.0950 0.043 Uiso 1 1 calc R A 1
C40 C 0.6731(7) 0.4694(6) -0.4284(5) 0.088(3) Uani 1 1 d . A 1
H40A H 0.6042 0.5326 -0.4249 0.132 Uiso 1 1 calc R A 1
H40B H 0.6667 0.4247 -0.4828 0.132 Uiso 1 1 calc R A 1
H40C H 0.7728 0.4769 -0.4395 0.132 Uiso 1 1 calc R A 1
C41 C -0.0100(5) 0.5222(3) 0.2640(3) 0.0268(12) Uani 1 1 d . A 1
C42 C 0.0176(5) 0.6128(3) 0.2555(3) 0.0288(12) Uani 1 1 d . A 1
H42 H 0.1138 0.6164 0.2265 0.035 Uiso 1 1 calc R A 1
C43 C -0.0930(6) 0.6967(3) 0.2888(3) 0.0329(12) Uani 1 1 d . A 1
H43 H -0.0710 0.7572 0.2829 0.039 Uiso 1 1 calc R A 1
C44 C -0.2343(6) 0.6955(4) 0.3302(4) 0.0372(13) Uani 1 1 d . A 1
C45 C -0.2631(6) 0.6063(4) 0.3388(4) 0.0380(13) Uani 1 1 d . A 1
H45 H -0.3599 0.6038 0.3676 0.046 Uiso 1 1 calc R A 1
C46 C -0.1533(5) 0.5203(3) 0.3062(3) 0.0315(12) Uani 1 1 d . A 1
H46 H -0.1759 0.4600 0.3127 0.038 Uiso 1 1 calc R A 1
C47 C -0.3539(6) 0.7868(4) 0.3671(4) 0.0544(17) Uani 1 1 d . A 1
H47A H -0.4143 0.7983 0.3195 0.082 Uiso 1 1 calc R A 1
H47B H -0.3110 0.8413 0.3753 0.082 Uiso 1 1 calc R A 1
H47C H -0.4147 0.7808 0.4306 0.082 Uiso 1 1 calc R A 1
C48 C 0.2018(5) 0.0933(3) 0.4505(3) 0.0230(11) Uani 1 1 d . A 1
C49 C 0.0556(5) 0.1241(3) 0.5043(3) 0.0261(11) Uani 1 1 d . A 1
H49 H -0.0125 0.1717 0.4826 0.031 Uiso 1 1 calc R A 1
C50 C 0.0102(5) 0.0855(3) 0.5887(3) 0.0309(12) Uani 1 1 d . A 1
H50 H -0.0886 0.1089 0.6255 0.037 Uiso 1 1 calc R A 1
C51 C 0.1030(6) 0.0148(3) 0.6210(3) 0.0328(13) Uani 1 1 d . A 1
C52 C 0.2488(5) -0.0180(3) 0.5666(3) 0.0332(13) Uani 1 1 d . A 1
H52 H 0.3154 -0.0669 0.5879 0.040 Uiso 1 1 calc R A 1
C53 C 0.2968(5) 0.0200(3) 0.4826(3) 0.0278(12) Uani 1 1 d . A 1
H53 H 0.3956 -0.0039 0.4459 0.033 Uiso 1 1 calc R A 1
C54 C 0.0524(6) -0.0283(4) 0.7132(3) 0.0504(17) Uani 1 1 d . A 1
H54A H 0.0765 0.0042 0.7690 0.076 Uiso 1 1 calc R A 1
H54B H 0.1018 -0.0976 0.7033 0.076 Uiso 1 1 calc R A 1
H54C H -0.0536 -0.0193 0.7268 0.076 Uiso 1 1 calc R A 1
N2 N 0.3809(4) -0.0224(3) 0.2593(3) 0.0264(12) Uani 0.74(4) 1 d P A 1
H2 H 0.3313 -0.0580 0.2926 0.032 Uiso 0.26(4) 1 calc PR A 1
N22 N 0.5491(4) 0.1814(3) 0.0347(2) 0.0236(10) Uani 1 1 d . A 1
N23 N 0.3144(4) 0.3429(3) 0.0918(2) 0.0237(9) Uani 1 1 d . A 1
N24 N 0.2297(4) 0.2747(3) 0.2689(2) 0.0206(9) Uani 1 1 d . A 1
N26 N 0.6101(5) 0.2152(4) 0.2817(3) 0.0546(13) Uani 1 1 d . A 1
Ni Ni 0.38240(7) 0.22797(4) 0.14761(4) 0.02062(18) Uani 1 1 d . A 1
O1 O 0.7678(19) 0.2859(12) -0.6109(11) 0.201(11) Uiso 0.53(2) 1 d P B 1
N2B N 0.4892(5) -0.0541(3) 0.1782(3) 0.0274(14) Uani 0.26(4) 1 d P A 2
C3B C 0.3809(4) -0.0224(3) 0.2593(3) 0.0264(12) Uani 0.26(4) 1 d P A 2

loop_
_atom_site_aniso_label
_atom_site_aniso_U_11
_atom_site_aniso_U_22
_atom_site_aniso_U_33
_atom_site_aniso_U_23
_atom_site_aniso_U_13
_atom_site_aniso_U_12
C1 0.017(2) 0.021(3) 0.023(2) 0.014(2) 0.0045(19) -0.002(2)
C3 0.027(3) 0.031(3) 0.022(2) 0.011(2) -0.001(2) -0.005(2)
C4 0.027(3) 0.022(3) 0.024(2) 0.012(2) -0.006(2) -0.002(2)
C5 0.029(3) 0.023(3) 0.022(2) 0.004(2) -0.004(2) -0.004(2)
C6 0.018(3) 0.023(3) 0.023(2) 0.009(2) -0.002(2) 0.000(2)
C7 0.019(3) 0.025(3) 0.029(3) 0.007(2) -0.003(2) 0.000(2)
C8 0.025(3) 0.037(3) 0.024(2) 0.014(2) -0.001(2) -0.016(2)
C9 0.021(3) 0.028(3) 0.022(2) 0.012(2) -0.005(2) -0.013(2)
C10 0.033(3) 0.020(3) 0.023(2) 0.010(2) -0.008(2) -0.010(2)
C11 0.030(3) 0.022(3) 0.023(2) 0.012(2) -0.006(2) -0.011(2)
C12 0.035(3) 0.029(3) 0.026(3) 0.016(2) -0.012(2) -0.009(2)
C13 0.027(3) 0.030(3) 0.025(2) 0.013(2) -0.010(2) -0.006(2)
C14 0.020(3) 0.015(2) 0.030(3) 0.011(2) -0.006(2) -0.005(2)
C15 0.017(3) 0.020(3) 0.023(2) 0.007(2) -0.002(2) -0.004(2)
C16 0.020(3) 0.019(3) 0.024(2) 0.004(2) 0.000(2) -0.006(2)
C17 0.034(3) 0.020(3) 0.024(2) 0.005(2) -0.002(2) -0.005(2)
C18 0.037(3) 0.032(3) 0.019(2) 0.007(2) -0.003(2) -0.013(2)
C19 0.021(3) 0.032(3) 0.023(2) 0.013(2) -0.007(2) -0.009(2)
C20 0.021(3) 0.032(3) 0.023(2) 0.014(2) -0.004(2) -0.010(2)
C21 0.023(3) 0.020(3) 0.028(3) 0.010(2) -0.001(2) 0.000(2)
C25 0.036(3) 0.035(3) 0.037(3) 0.012(3) -0.008(3) -0.005(3)
C27 0.021(3) 0.026(3) 0.029(3) 0.008(2) -0.004(2) 0.000(2)
C28 0.021(3) 0.031(3) 0.023(2) 0.008(2) 0.000(2) 0.001(2)
C29 0.027(3) 0.028(3) 0.034(3) 0.018(2) -0.006(2) -0.008(2)
C30 0.025(3) 0.020(3) 0.037(3) 0.003(2) -0.004(2) -0.010(2)
C31 0.027(3) 0.024(3) 0.027(2) 0.004(2) -0.003(2) -0.007(2)
C32 0.031(3) 0.022(3) 0.024(2) 0.010(2) -0.004(2) -0.003(2)
C33 0.039(3) 0.021(3) 0.050(3) 0.005(3) -0.005(3) 0.002(3)
C34 0.015(3) 0.044(4) 0.037(3) 0.023(3) -0.003(2) -0.009(2)
C35 0.028(3) 0.049(4) 0.034(3) 0.019(3) -0.004(2) -0.014(3)
C36 0.030(3) 0.087(5) 0.038(3) 0.020(3) -0.010(3) -0.020(3)
C37 0.029(3) 0.083(5) 0.047(4) 0.041(4) -0.022(3) -0.029(3)
C38 0.039(3) 0.053(4) 0.067(4) 0.039(3) -0.024(3) -0.025(3)
C39 0.029(3) 0.036(3) 0.048(3) 0.024(3) -0.011(2) -0.010(2)
C40 0.069(5) 0.154(8) 0.069(4) 0.080(5) -0.020(4) -0.055(5)
C41 0.027(3) 0.023(3) 0.029(3) 0.010(2) -0.006(2) -0.002(2)
C42 0.030(3) 0.034(3) 0.024(2) 0.010(2) -0.008(2) -0.008(2)
C43 0.050(4) 0.017(3) 0.032(3) 0.005(2) -0.016(3) -0.005(3)
C44 0.040(3) 0.030(3) 0.037(3) -0.002(2) -0.018(3) 0.004(3)
C45 0.029(3) 0.034(3) 0.047(3) -0.002(3) -0.008(2) -0.004(3)
C46 0.027(3) 0.026(3) 0.040(3) 0.003(2) -0.007(2) -0.005(2)
C47 0.050(4) 0.035(4) 0.072(4) -0.007(3) -0.029(3) 0.009(3)
C48 0.029(3) 0.016(3) 0.022(2) 0.006(2) -0.004(2) -0.004(2)
C49 0.023(3) 0.020(3) 0.031(3) 0.003(2) 0.001(2) -0.005(2)
C50 0.032(3) 0.027(3) 0.024(2) 0.000(2) 0.009(2) -0.007(2)
C51 0.046(3) 0.031(3) 0.019(2) 0.006(2) 0.005(2) -0.017(3)
C52 0.041(3) 0.037(3) 0.026(3) 0.020(2) -0.009(2) -0.011(3)
C53 0.029(3) 0.029(3) 0.022(2) 0.008(2) -0.001(2) -0.005(2)
C54 0.071(4) 0.047(4) 0.032(3) 0.015(3) 0.000(3) -0.021(3)
N2 0.029(2) 0.023(2) 0.023(2) 0.0075(18) 0.0013(19) -0.0031(19)
N22 0.021(2) 0.025(2) 0.022(2) 0.0141(18) 0.0001(17) -0.0025(18)
N23 0.024(2) 0.024(2) 0.023(2) 0.0112(18) -0.0044(17) -0.0060(19)
N24 0.023(2) 0.020(2) 0.0182(19) 0.0087(17) -0.0033(16) -0.0047(18)
N26 0.049(3) 0.060(4) 0.061(3) 0.013(3) -0.025(3) -0.016(3)
Ni 0.0191(3) 0.0199(3) 0.0212(3) 0.0096(2) -0.0021(2) -0.0024(2)
N2B 0.027(3) 0.031(3) 0.022(2) 0.011(2) -0.001(2) -0.005(2)
C3B 0.029(2) 0.023(2) 0.023(2) 0.0075(18) 0.0013(19) -0.0031(19)

loop_
_atom_type_symbol
_atom_type_description
_atom_type_scat_dispersion_real
_atom_type_scat_dispersion_imag
_atom_type_scat_source
C C 0.0033 0.0016 'International Tables Vol C Tables 4.2.6.8 and 6.1.1.4'
H H 0.0000 0.0000 'International Tables Vol C Tables 4.2.6.8 and 6.1.1.4'
N N 0.0061 0.0033 'International Tables Vol C Tables 4.2.6.8 and 6.1.1.4'
Ni Ni 0.3393 1.1124 'International Tables Vol C Tables 4.2.6.8 and 6.1.1.4'
O O 0.0106 0.0060 'International Tables Vol C Tables 4.2.6.8 and 6.1.1.4'

loop_
_geom_angle_atom_site_label_1
_geom_angle_atom_site_label_2
_geom_angle_atom_site_label_3
_geom_angle
N2 C1 C20 125.5(4)
N2 C1 C21 110.0(4)
C20 C1 C21 124.5(4)
N2 C3 C4 111.5(4)
N2 C3 H3 124.3
C4 C3 H3 124.3
C3 C4 C5 128.3(4)
C3 C4 C21 107.4(4)
C5 C4 C21 124.3(4)
C6 C5 C4 117.7(4)
C6 C5 C27 121.3(4)
C4 C5 C27 121.0(4)
N22 C6 C5 124.0(4)
N22 C6 C7 110.3(3)
C5 C6 C7 125.2(4)
C8 C7 C6 107.4(4)
C8 C7 H7 126.3
C6 C7 H7 126.3
C7 C8 C9 108.1(4)
C7 C8 H8 126.0
C9 C8 H8 126.0
C10 C9 N22 125.1(4)
C10 C9 C8 125.7(4)
N22 C9 C8 109.1(4)
C9 C10 C11 121.1(4)
C9 C10 C34 120.1(4)
C11 C10 C34 118.8(4)
N23 C11 C10 124.1(4)
N23 C11 C12 109.6(4)
C10 C11 C12 125.9(4)
C13 C12 C11 107.8(4)
C13 C12 H12 126.1
C11 C12 H12 126.1
C12 C13 C14 106.8(4)
C12 C13 H13 126.6
C14 C13 H13 126.6
N23 C14 C15 124.7(4)
N23 C14 C13 109.9(3)
C15 C14 C13 125.3(4)
C14 C15 C16 122.2(4)
C14 C15 C41 119.2(4)
C16 C15 C41 118.5(4)
N24 C16 C15 125.6(4)
N24 C16 C17 110.8(3)
C15 C16 C17 123.5(4)
C18 C17 C16 106.9(4)
C18 C17 H17 126.6
C16 C17 H17 126.6
C17 C18 C19 107.7(4)
C17 C18 H18 126.2
C19 C18 H18 126.1
C20 C19 N24 124.3(4)
C20 C19 C18 125.9(4)
N24 C19 C18 109.1(4)
C1 C20 C19 118.4(3)
C1 C20 C48 120.4(4)
C19 C20 C48 121.2(4)
C4 C21 C1 102.8(4)
C4 C21 C25 116.6(4)
C1 C21 C25 114.1(4)
C4 C21 Ni 118.8(3)
C1 C21 Ni 119.7(3)
C25 C21 Ni 85.3(3)
N26 C25 C21 179.4(6)
N26 C25 Ni 123.3(4)
C21 C25 Ni 56.9(2)
C28 C27 C32 116.4(4)
C28 C27 C5 122.0(4)
C32 C27 C5 121.6(4)
C29 C28 C27 121.8(4)
C29 C28 H28 119.1
C27 C28 H28 119.1
C28 C29 C30 120.9(4)
C28 C29 H29 119.6
C30 C29 H29 119.6
C31 C30 C29 117.3(4)
C31 C30 C33 121.8(4)
C29 C30 C33 120.8(4)
C32 C31 C30 122.2(4)
C32 C31 H31 118.9
C30 C31 H31 118.9
C31 C32 C27 121.2(4)
C31 C32 H32 119.4
C27 C32 H32 119.4
C39 C34 C35 119.0(4)
C39 C34 C10 120.9(5)
C35 C34 C10 120.0(4)
C34 C35 C36 120.5(5)
C34 C35 H35 119.8
C36 C35 H35 119.8
C35 C36 C37 120.0(6)
C35 C36 H36 120.0
C37 C36 H36 120.0
C38 C37 C36 119.2(5)
C38 C37 C40 120.8(6)
C36 C37 C40 120.0(6)
C37 C38 C39 120.2(5)
C37 C38 H38 119.9
C39 C38 H38 119.9
C34 C39 C38 121.0(5)
C34 C39 H39 119.5
C38 C39 H39 119.5
C46 C41 C42 117.7(4)
C46 C41 C15 121.1(4)
C42 C41 C15 121.2(4)
C43 C42 C41 120.8(4)
C43 C42 H42 119.6
C41 C42 H42 119.6
C44 C43 C42 122.0(5)
C44 C43 H43 119.0
C42 C43 H43 119.0
C43 C44 C45 117.8(5)
C43 C44 C47 121.8(5)
C45 C44 C47 120.4(5)
C44 C45 C46 121.5(5)
C44 C45 H45 119.3
C46 C45 H45 119.3
C45 C46 C41 120.3(4)
C45 C46 H46 119.9
C41 C46 H46 119.9
C53 C48 C49 118.0(4)
C53 C48 C20 119.4(4)
C49 C48 C20 122.6(4)
C50 C49 C48 120.1(4)
C50 C49 H49 120.0
C48 C49 H49 120.0
C51 C50 C49 122.0(4)
C51 C50 H50 119.0
C49 C50 H50 119.0
C50 C51 C52 118.3(4)
C50 C51 C54 121.9(4)
C52 C51 C54 119.8(5)
C53 C52 C51 120.7(4)
C53 C52 H52 119.7
C51 C52 H52 119.7
C52 C53 C48 120.8(4)
C52 C53 H53 119.6
C48 C53 H53 119.6
C3 N2 C1 108.3(3)
C3 N2 H2 125.8
C1 N2 H2 125.8
C9 N22 C6 104.7(3)
C9 N22 Ni 124.9(3)
C6 N22 Ni 128.2(2)
C14 N23 C11 105.5(3)
C14 N23 Ni 126.1(3)
C11 N23 Ni 126.5(3)
C16 N24 C19 105.2(3)
C16 N24 Ni 124.6(2)
C19 N24 Ni 128.3(3)
N23 Ni N22 90.90(14)
N23 Ni N24 91.84(14)
N22 Ni N24 174.15(17)
N23 Ni C21 177.6(2)
N22 Ni C21 88.69(15)
N24 Ni C21 88.35(15)
N23 Ni C25 139.74(19)
N22 Ni C25 87.84(16)
N24 Ni C25 86.73(15)
C21 Ni C25 37.8(2)

loop_
_geom_bond_atom_site_label_1
_geom_bond_atom_site_label_2
_geom_bond_distance
C1 N2 1.378(6)
C1 C20 1.380(6)
C1 C21 1.459(5)
C3 N2 1.332(5)
C3 C4 1.396(6)
C3 H3 0.9500
C4 C5 1.405(6)
C4 C21 1.454(6)
C5 C6 1.404(6)
C5 C27 1.461(6)
C6 N22 1.397(5)
C6 C7 1.422(5)
C7 C8 1.337(6)
C7 H7 0.9500
C8 C9 1.440(6)
C8 H8 0.9500
C9 C10 1.382(6)
C9 N22 1.393(5)
C10 C11 1.392(6)
C10 C34 1.493(5)
C11 N23 1.381(5)
C11 C12 1.431(6)
C12 C13 1.339(6)
C12 H12 0.9500
C13 C14 1.441(5)
C13 H13 0.9500
C14 N23 1.375(5)
C14 C15 1.379(6)
C15 C16 1.386(5)
C15 C41 1.492(6)
C16 N24 1.370(5)
C16 C17 1.435(6)
C17 C18 1.351(6)
C17 H17 0.9500
C18 C19 1.438(6)
C18 H18 0.9500
C19 C20 1.401(6)
C19 N24 1.405(5)
C20 C48 1.483(5)
C21 C25 1.478(8)
C21 Ni 2.019(4)
C25 N26 1.157(7)
C25 Ni 2.402(6)
C27 C28 1.389(6)
C27 C32 1.405(6)
C28 C29 1.376(6)
C28 H28 0.9500
C29 C30 1.391(6)
C29 H29 0.9500
C30 C31 1.375(6)
C30 C33 1.523(6)
C31 C32 1.362(6)
C31 H31 0.9500
C32 H32 0.9500
C33 H33A 0.9800
C33 H33B 0.9800
C33 H33C 0.9800
C34 C39 1.385(7)
C34 C35 1.385(7)
C35 C36 1.394(6)
C35 H35 0.9500
C36 C37 1.403(8)
C36 H36 0.9500
C37 C38 1.380(8)
C37 C40 1.543(7)
C38 C39 1.390(6)
C38 H38 0.9500
C39 H39 0.9500
C40 H40A 0.9800
C40 H40B 0.9800
C40 H40C 0.9800
C41 C46 1.397(6)
C41 C42 1.400(6)
C42 C43 1.377(6)
C42 H42 0.9500
C43 C44 1.374(7)
C43 H43 0.9500
C44 C45 1.385(7)
C44 C47 1.495(7)
C45 C46 1.392(6)
C45 H45 0.9500
C46 H46 0.9500
C47 H47A 0.9800
C47 H47B 0.9800
C47 H47C 0.9800
C48 C53 1.399(6)
C48 C49 1.400(6)
C49 C50 1.382(5)
C49 H49 0.9500
C50 C51 1.367(6)
C50 H50 0.9500
C51 C52 1.401(6)
C51 C54 1.519(5)
C52 C53 1.378(5)
C52 H52 0.9500
C53 H53 0.9500
C54 H54A 0.9800
C54 H54B 0.9800
C54 H54C 0.9800
N2 H2 0.8800
N22 Ni 1.943(3)
N23 Ni 1.923(3)
N24 Ni 1.947(3)

loop_
_geom_torsion_atom_site_label_1
_geom_torsion_atom_site_label_2
_geom_torsion_atom_site_label_3
_geom_torsion_atom_site_label_4
_geom_torsion
N2 C3 C4 C5 177.3(5)
N2 C3 C4 C21 -1.6(5)
C3 C4 C5 C6 159.7(5)
C21 C4 C5 C6 -21.5(7)
C3 C4 C5 C27 -20.0(8)
C21 C4 C5 C27 158.8(5)
C4 C5 C6 N22 -20.8(7)
C27 C5 C6 N22 158.9(5)
C4 C5 C6 C7 169.2(5)
C27 C5 C6 C7 -11.2(8)
N22 C6 C7 C8 -4.6(6)
C5 C6 C7 C8 166.6(5)
C6 C7 C8 C9 0.3(6)
C7 C8 C9 C10 -171.5(5)
C7 C8 C9 N22 4.1(6)
N22 C9 C10 C11 14.2(8)
C8 C9 C10 C11 -170.8(5)
N22 C9 C10 C34 -165.7(5)
C8 C9 C10 C34 9.2(8)
C9 C10 C11 N23 14.1(8)
C34 C10 C11 N23 -165.9(4)
C9 C10 C11 C12 -174.3(5)
C34 C10 C11 C12 5.6(8)
N23 C11 C12 C13 4.1(6)
C10 C11 C12 C13 -168.5(5)
C11 C12 C13 C14 -0.8(5)
C12 C13 C14 N23 -2.8(5)
C12 C13 C14 C15 175.7(5)
N23 C14 C15 C16 -11.1(7)
C13 C14 C15 C16 170.6(4)
N23 C14 C15 C41 166.9(4)
C13 C14 C15 C41 -11.4(7)
C14 C15 C16 N24 -12.3(7)
C41 C15 C16 N24 169.7(4)
C14 C15 C16 C17 171.5(4)
C41 C15 C16 C17 -6.5(7)
N24 C16 C17 C18 -2.8(5)
C15 C16 C17 C18 173.9(4)
C16 C17 C18 C19 -0.4(5)
C17 C18 C19 C20 -166.9(5)
C17 C18 C19 N24 3.4(5)
N2 C1 C20 C19 -157.0(5)
C21 C1 C20 C19 21.7(7)
N2 C1 C20 C48 24.3(7)
C21 C1 C20 C48 -157.0(5)
N24 C19 C20 C1 18.3(7)
C18 C19 C20 C1 -172.7(5)
N24 C19 C20 C48 -163.0(4)
C18 C19 C20 C48 6.0(8)
C3 C4 C21 C1 2.4(5)
C5 C4 C21 C1 -176.6(4)
C3 C4 C21 C25 128.0(4)
C5 C4 C21 C25 -51.0(6)
C3 C4 C21 Ni -132.3(3)
C5 C4 C21 Ni 48.7(6)
N2 C1 C21 C4 -2.6(5)
C20 C1 C21 C4 178.6(5)
N2 C1 C21 C25 -129.7(4)
C20 C1 C21 C25 51.5(6)
N2 C1 C21 Ni 131.7(4)
C20 C1 C21 Ni -47.2(6)
C4 C21 C25 N26 16(53)
C1 C21 C25 N26 135(53)
Ni C21 C25 N26 -104(53)
C4 C21 C25 Ni 119.9(4)
C1 C21 C25 Ni -120.5(4)
C6 C5 C27 C28 141.6(5)
C4 C5 C27 C28 -38.8(7)
C6 C5 C27 C32 -37.6(7)
C4 C5 C27 C32 142.1(5)
C32 C27 C28 C29 3.3(7)
C5 C27 C28 C29 -175.9(5)
C27 C28 C29 C30 1.6(7)
C28 C29 C30 C31 -5.2(7)
C28 C29 C30 C33 172.3(5)
C29 C30 C31 C32 3.8(7)
C33 C30 C31 C32 -173.6(5)
C30 C31 C32 C27 1.1(7)
C28 C27 C32 C31 -4.7(7)
C5 C27 C32 C31 174.5(5)
C9 C10 C34 C39 -131.4(5)
C11 C10 C34 C39 48.6(7)
C9 C10 C34 C35 49.7(7)
C11 C10 C34 C35 -130.2(5)
C39 C34 C35 C36 -1.3(7)
C10 C34 C35 C36 177.5(5)
C34 C35 C36 C37 -1.4(8)
C35 C36 C37 C38 2.9(8)
C35 C36 C37 C40 -176.4(5)
C36 C37 C38 C39 -1.5(8)
C40 C37 C38 C39 177.7(5)
C35 C34 C39 C38 2.7(8)
C10 C34 C39 C38 -176.2(5)
C37 C38 C39 C34 -1.2(8)
C14 C15 C41 C46 122.3(5)
C16 C15 C41 C46 -59.6(7)
C14 C15 C41 C42 -56.4(7)
C16 C15 C41 C42 121.7(5)
C46 C41 C42 C43 0.7(7)
C15 C41 C42 C43 179.4(4)
C41 C42 C43 C44 -0.9(7)
C42 C43 C44 C45 0.7(7)
C42 C43 C44 C47 179.4(5)
C43 C44 C45 C46 -0.4(7)
C47 C44 C45 C46 -179.2(5)
C44 C45 C46 C41 0.3(8)
C42 C41 C46 C45 -0.4(7)
C15 C41 C46 C45 -179.1(4)
C1 C20 C48 C53 37.6(7)
C19 C20 C48 C53 -141.1(5)
C1 C20 C48 C49 -141.8(5)
C19 C20 C48 C49 39.5(7)
C53 C48 C49 C50 2.9(7)
C20 C48 C49 C50 -177.7(5)
C48 C49 C50 C51 -2.1(8)
C49 C50 C51 C52 0.8(8)
C49 C50 C51 C54 -179.3(5)
C50 C51 C52 C53 -0.3(8)
C54 C51 C52 C53 179.8(5)
C51 C52 C53 C48 1.2(8)
C49 C48 C53 C52 -2.4(7)
C20 C48 C53 C52 178.1(5)
C4 C3 N2 C1 -0.1(5)
C20 C1 N2 C3 -179.4(4)
C21 C1 N2 C3 1.7(5)
C10 C9 N22 C6 169.0(5)
C8 C9 N22 C6 -6.7(5)
C10 C9 N22 Ni -26.9(7)
C8 C9 N22 Ni 157.4(3)
C5 C6 N22 C9 -164.4(5)
C7 C6 N22 C9 6.9(5)
C5 C6 N22 Ni 32.2(7)
C7 C6 N22 Ni -156.4(3)
C15 C14 N23 C11 -173.3(5)
C13 C14 N23 C11 5.3(5)
C15 C14 N23 Ni 21.6(7)
C13 C14 N23 Ni -159.9(3)
C10 C11 N23 C14 167.0(5)
C12 C11 N23 C14 -5.7(5)
C10 C11 N23 Ni -27.9(7)
C12 C11 N23 Ni 159.3(3)
C15 C16 N24 C19 -171.8(4)
C17 C16 N24 C19 4.8(5)
C15 C16 N24 Ni 22.7(6)
C17 C16 N24 Ni -160.7(3)
C20 C19 N24 C16 165.6(4)
C18 C19 N24 C16 -5.0(5)
C20 C19 N24 Ni -29.6(7)
C18 C19 N24 Ni 159.8(3)
C14 N23 Ni N22 175.4(4)
C11 N23 Ni N22 13.3(4)
C14 N23 Ni N24 -9.8(4)
C11 N23 Ni N24 -171.9(4)
C14 N23 Ni C21 -104(4)
C11 N23 Ni C21 94(4)
C14 N23 Ni C25 -96.9(4)
C11 N23 Ni C25 101.0(4)
C9 N22 Ni N23 11.9(4)
C6 N22 Ni N23 172.1(4)
C9 N22 Ni N24 -106.1(15)
C6 N22 Ni N24 54.2(17)
C9 N22 Ni C21 -165.7(4)
C6 N22 Ni C21 -5.5(4)
C9 N22 Ni C25 -127.9(4)
C6 N22 Ni C25 32.4(4)
C16 N24 Ni N23 -10.5(4)
C19 N24 Ni N23 -172.7(4)
C16 N24 Ni N22 107.3(15)
C19 N24 Ni N22 -54.8(17)
C16 N24 Ni C21 167.0(4)
C19 N24 Ni C21 4.9(4)
C16 N24 Ni C25 129.2(4)
C19 N24 Ni C25 -32.9(4)
C4 C21 Ni N23 -110(4)
C1 C21 Ni N23 123(4)
C25 C21 Ni N23 8(4)
C4 C21 Ni N22 -29.6(4)
C1 C21 Ni N22 -156.8(4)
C25 C21 Ni N22 88.2(3)
C4 C21 Ni N24 155.4(4)
C1 C21 Ni N24 28.3(4)
C25 C21 Ni N24 -86.8(3)
C4 C21 Ni C25 -117.8(5)
C1 C21 Ni C25 115.1(5)
N26 C25 Ni N23 -0.2(6)
C21 C25 Ni N23 -179.5(3)
N26 C25 Ni N22 88.6(5)
C21 C25 Ni N22 -90.7(3)
N26 C25 Ni N24 -89.2(5)
C21 C25 Ni N24 91.5(3)
N26 C25 Ni C21 179.3(6)
